data_7017113
loop_
_publ_author_name
'Flamourakis, Andreas G.'
'Tzimopoulos, Demetrios'
'Siczek, Milosz'
'Lis, Tadeusz'
'O'Brien, James R'
'Akrivos, Pericles D.'
'Milios, Constantinos J.'

_publ_section_title
;
 A new oxime ligand in manganese chemistry: a [Mn(8)] and a [Mn(6)] cage
 from the use of 2-dihydroxy-2-phenylacetamidine.
;
_journal_issue 43
_journal_name_full 'Dalton transactions (Cambridge, England : 2003)'
_journal_page_first 11371
_journal_page_last 11373
_journal_paper_doi 10.1039/c1dt11455g
_journal_volume 40
_journal_year 2011
_chemical_formula_moiety 'C56 H70 Mn6 N12 O22, 10(C H4 O)'
_chemical_formula_sum 'C66 H110 Mn6 N12 O32'
_chemical_formula_weight 1913.30
_chemical_name_systematic
;
?
;
_space_group_IT_number 2
_symmetry_cell_setting triclinic
_symmetry_space_group_name_Hall '-P 1'
_symmetry_space_group_name_H-M 'P -1'
_atom_sites_solution_hydrogens geom
_atom_sites_solution_primary direct
_atom_sites_solution_secondary difmap
_audit_creation_method SHELXL-97
_cell_angle_alpha 95.80(5)
_cell_angle_beta 105.73(5)
_cell_angle_gamma 99.28(5)
_cell_formula_units_Z 1
_cell_length_a 11.514(3)
_cell_length_b 11.767(4)
_cell_length_c 17.730(6)
_cell_measurement_reflns_used 11577
_cell_measurement_temperature 100(2)
_cell_measurement_theta_max 29.0
_cell_measurement_theta_min 2.5
_cell_volume 2255.3(15)
_computing_cell_refinement 'CrysAlis CCD, Oxford Diffraction Ltd.'
_computing_data_collection 'CrysAlis RED, Oxford Diffraction Ltd.'
_computing_data_reduction 'CrysAlis RED, Oxford Diffraction Ltd.'
_computing_structure_refinement 'SHELXL-97 (Sheldrick, 2008)'
_computing_structure_solution 'SHELXS-97 (Sheldrick, 2008)'
_diffrn_ambient_temperature 100(2)
_diffrn_measured_fraction_theta_full 0.986
_diffrn_measured_fraction_theta_max 0.959
_diffrn_measurement_device_type 'Xcalibur PX KM4CCD'
_diffrn_measurement_method '\f and \w'
_diffrn_radiation_monochromator graphite
_diffrn_radiation_source 'fine-focus sealed tube'
_diffrn_radiation_type MoK\a
_diffrn_radiation_wavelength 0.71073
_diffrn_reflns_av_R_equivalents 0.0530
_diffrn_reflns_av_sigmaI/netI 0.1266
_diffrn_reflns_limit_h_max 15
_diffrn_reflns_limit_h_min -13
_diffrn_reflns_limit_k_max 15
_diffrn_reflns_limit_k_min -16
_diffrn_reflns_limit_l_max 22
_diffrn_reflns_limit_l_min -24
_diffrn_reflns_number 25491
_diffrn_reflns_theta_full 25.50
_diffrn_reflns_theta_max 28.96
_diffrn_reflns_theta_min 2.51
_exptl_absorpt_coefficient_mu 0.897
_exptl_absorpt_correction_T_max 0.964
_exptl_absorpt_correction_T_min 0.776
_exptl_absorpt_correction_type analytical
_exptl_absorpt_process_details
;
CrysAlis RED, Oxford Diffraction Ltd.,
Version 1.171.33.42 (release 29-05-2009 CrysAlis171 .NET)
(compiled May 29 2009,17:40:42)
Analytical numeric absorption correction using a multifaceted crystal
model based on expressions derived by R.C. Clark & J.S. Reid.
(Clark, R. C. & Reid, J. S. (1995). Acta Cryst. A51, 887-897)
;
_exptl_crystal_colour red-brown
_exptl_crystal_density_diffrn 1.409
_exptl_crystal_density_method 'not measured'
_exptl_crystal_description needle
_exptl_crystal_F_000 996
_exptl_crystal_size_max 0.40
_exptl_crystal_size_mid 0.07
_exptl_crystal_size_min 0.05
_refine_diff_density_max 1.30
_refine_diff_density_min -0.82
_refine_diff_density_rms 0.109
_refine_ls_extinction_method none
_refine_ls_goodness_of_fit_ref 1.013
_refine_ls_hydrogen_treatment constr
_refine_ls_matrix_type full
_refine_ls_number_parameters 537
_refine_ls_number_reflns 11459
_refine_ls_number_restraints 0
_refine_ls_restrained_S_all 1.013
_refine_ls_R_factor_all 0.1390
_refine_ls_R_factor_gt 0.0679
_refine_ls_shift/su_max 0.002
_refine_ls_shift/su_mean 0.000
_refine_ls_structure_factor_coef Fsqd
_refine_ls_weighting_details 'calc w=1/[\s^2^(Fo^2^)+(0.0920P)^2^] where P=(Fo^2^+2Fc^2^)/3'
_refine_ls_weighting_scheme calc
_refine_ls_wR_factor_gt 0.1751
_refine_ls_wR_factor_ref 0.1942
_reflns_number_gt 5759
_reflns_number_total 11459
_reflns_threshold_expression >2sigma(I)
_cod_data_source_file c1dt11455g.txt
_cod_data_source_block af78a
_cod_database_code 7017113

loop_
_symmetry_equiv_pos_as_xyz
'x, y, z'
'-x, -y, -z'

loop_
_atom_site_label
_atom_site_type_symbol
_atom_site_fract_x
_atom_site_fract_y
_atom_site_fract_z
_atom_site_U_iso_or_equiv
_atom_site_adp_type
_atom_site_occupancy
_atom_site_symmetry_multiplicity
_atom_site_calc_flag
_atom_site_refinement_flags
_atom_site_disorder_assembly
_atom_site_disorder_group
Mn1 Mn 0.39093(6) 0.57200(6) 0.47263(4) 0.02235(18) Uani 1 1 d . . .
Mn2 Mn 0.39274(6) 0.45224(7) 0.30187(4) 0.0269(2) Uani 1 1 d . A .
Mn3 Mn 0.14852(6) 0.39153(7) 0.35537(4) 0.0295(2) Uani 1 1 d . A .
O1 O 0.3197(2) 0.4530(3) 0.38478(17) 0.0224(7) Uani 1 1 d . . .
O11 O 0.4413(2) 0.6797(3) 0.56752(18) 0.0236(7) Uani 1 1 d . . .
O21 O 0.1224(3) 0.4847(3) 0.4442(2) 0.0362(9) Uani 1 1 d . . .
N11 N 0.1294(3) 0.6058(4) 0.5847(3) 0.0388(12) Uani 1 1 d . . .
H11A H 0.0578 0.5656 0.5543 0.047 Uiso 1 1 d R . .
H11B H 0.1295 0.6463 0.6292 0.047 Uiso 1 1 d R . .
N21 N 0.2305(3) 0.5593(3) 0.4917(2) 0.0255(9) Uani 1 1 d . . .
C11 C 0.3325(4) 0.8178(4) 0.6186(3) 0.0300(11) Uani 1 1 d . . .
C21 C 0.3240(5) 0.8838(5) 0.5584(4) 0.0471(15) Uani 1 1 d . . .
H21 H 0.3332 0.8525 0.5093 0.057 Uiso 1 1 calc R . .
C31 C 0.3022(7) 0.9960(6) 0.5691(5) 0.066(2) Uani 1 1 d . . .
H31 H 0.2969 1.0418 0.5276 0.079 Uiso 1 1 calc R . .
C41 C 0.2878(7) 1.0414(6) 0.6419(5) 0.066(2) Uani 1 1 d . . .
H41 H 0.2714 1.1177 0.6492 0.080 Uiso 1 1 calc R . .
C51 C 0.2972(6) 0.9778(6) 0.7005(4) 0.0564(18) Uani 1 1 d . . .
H51 H 0.2883 1.0095 0.7496 0.068 Uiso 1 1 calc R . .
C61 C 0.3202(5) 0.8648(5) 0.6905(3) 0.0409(13) Uani 1 1 d . . .
H61 H 0.3273 0.8203 0.7328 0.049 Uiso 1 1 calc R . .
C71 C 0.3498(4) 0.6931(4) 0.6068(3) 0.0239(10) Uani 1 1 d . . .
H71 H 0.3756 0.6677 0.6600 0.029 Uiso 1 1 calc R . .
C81 C 0.2278(4) 0.6149(4) 0.5584(3) 0.0236(10) Uani 1 1 d . . .
O12 O 0.4987(3) 0.4562(3) 0.23723(18) 0.0299(8) Uani 1 1 d . . .
O22 O 0.5544(2) 0.5834(3) 0.45752(17) 0.0211(7) Uani 1 1 d . . .
N12 N 0.7438(3) 0.6452(3) 0.3977(2) 0.0291(9) Uani 1 1 d . . .
H12A H 0.8122 0.6806 0.3901 0.035 Uiso 1 1 d R . .
H12B H 0.7564 0.6815 0.4459 0.035 Uiso 1 1 d R . .
N22 N 0.5394(3) 0.5533(3) 0.3765(2) 0.0233(8) Uani 1 1 d . . .
C12 C 0.6273(5) 0.6303(5) 0.2164(3) 0.0367(13) Uani 1 1 d . . .
C22 C 0.5277(7) 0.6819(5) 0.1875(3) 0.0527(17) Uani 1 1 d . . .
H22 H 0.4531 0.6577 0.1998 0.063 Uiso 1 1 calc R . .
C32 C 0.5363(8) 0.7701(6) 0.1400(4) 0.073(2) Uani 1 1 d . . .
H32 H 0.4677 0.8050 0.1195 0.087 Uiso 1 1 calc R . .
C42 C 0.6467(11) 0.8052(7) 0.1237(4) 0.088(3) Uani 1 1 d . . .
H42 H 0.6532 0.8635 0.0909 0.106 Uiso 1 1 calc R . .
C52 C 0.7452(9) 0.7575(7) 0.1539(4) 0.076(3) Uani 1 1 d . . .
H52 H 0.8210 0.7840 0.1436 0.091 Uiso 1 1 calc R . .
C62 C 0.7356(6) 0.6696(5) 0.2001(4) 0.0538(17) Uani 1 1 d . . .
H62 H 0.8052 0.6362 0.2208 0.065 Uiso 1 1 calc R . .
C72 C 0.6149(4) 0.5342(4) 0.2654(3) 0.0291(11) Uani 1 1 d . . .
H72 H 0.6798 0.4880 0.2629 0.035 Uiso 1 1 calc R . .
C82 C 0.6367(4) 0.5832(4) 0.3521(3) 0.0255(10) Uani 1 1 d . . .
O13 O -0.0140(3) 0.3065(4) 0.3120(2) 0.0456(10) Uani 1 1 d . . .
O23 O 0.2778(3) 0.3165(3) 0.2385(2) 0.0401(10) Uani 1 1 d . . .
N13 N 0.0777(4) 0.1599(5) 0.1512(3) 0.0575(15) Uani 1 1 d . . .
H13A H 0.0100 0.1124 0.1215 0.069 Uiso 1 1 d R . .
H13B H 0.1529 0.1667 0.1471 0.069 Uiso 1 1 d R . .
N23 N 0.1690(3) 0.3059(4) 0.2604(3) 0.0393(11) Uani 1 1 d . . .
C13 C -0.1508(4) 0.2361(6) 0.1776(3) 0.0443(15) Uani 1 1 d . . .
C23 C -0.1793(6) 0.3424(6) 0.1745(4) 0.0565(17) Uani 1 1 d . . .
H23 H -0.1286 0.4089 0.2099 0.068 Uiso 1 1 calc R . .
C33 C -0.2836(6) 0.3504(7) 0.1186(4) 0.070(2) Uani 1 1 d . . .
H33 H -0.3035 0.4254 0.1153 0.084 Uiso 1 1 calc R . .
C43 C -0.3619(6) 0.2585(8) 0.0669(4) 0.076(2) Uani 1 1 d . . .
H43 H -0.4352 0.2695 0.0305 0.091 Uiso 1 1 calc R . .
C53 C -0.3332(6) 0.1494(7) 0.0681(4) 0.069(2) Uani 1 1 d . . .
H53 H -0.3852 0.0842 0.0320 0.083 Uiso 1 1 calc R . .
C63 C -0.2237(5) 0.1367(6) 0.1247(4) 0.0537(17) Uani 1 1 d . . .
H63 H -0.2002 0.0630 0.1268 0.064 Uiso 1 1 calc R . .
C73 C -0.0397(5) 0.2180(5) 0.2446(3) 0.0393(13) Uani 1 1 d . . .
H73 H -0.0592 0.1396 0.2605 0.047 Uiso 1 1 calc R . .
C83 C 0.0754(5) 0.2265(5) 0.2168(3) 0.0376(13) Uani 1 1 d . . .
O14 O 0.1048(4) 0.5370(4) 0.2837(3) 0.0650(13) Uani 1 1 d . . .
O24 O 0.2841(4) 0.5738(4) 0.2475(3) 0.0616(13) Uani 1 1 d . . .
C14 C 0.1651(7) 0.5664(7) 0.2353(4) 0.069(2) Uani 0.56(4) 1 d P A 1
C24 C 0.0832(16) 0.569(2) 0.1486(10) 0.084(7) Uiso 0.56(4) 1 d P A 1
H24D H 0.0638 0.4909 0.1176 0.127 Uiso 0.56(4) 1 calc PR A 1
H24E H 0.1283 0.6239 0.1234 0.127 Uiso 0.56(4) 1 calc PR A 1
H24F H 0.0067 0.5937 0.1508 0.127 Uiso 0.56(4) 1 calc PR A 1
C141 C 0.1651(7) 0.5664(7) 0.2353(4) 0.069(2) Uani 0.44(4) 1 d P A 2
C241 C 0.113(2) 0.648(4) 0.1691(16) 0.102(10) Uiso 0.44(4) 1 d P A 2
H24A H 0.0364 0.6680 0.1755 0.153 Uiso 0.44(4) 1 calc PR A 2
H24B H 0.0968 0.6050 0.1158 0.153 Uiso 0.44(4) 1 calc PR A 2
H24C H 0.1743 0.7194 0.1764 0.153 Uiso 0.44(4) 1 calc PR A 2
O1M O 0.3573(3) 0.7118(3) 0.3935(2) 0.0370(8) Uani 1 1 d . . .
H1M H 0.3215 0.6762 0.3475 0.055 Uiso 1 1 calc R . .
C1M C 0.4499(7) 0.8028(7) 0.3910(5) 0.077(2) Uani 1 1 d . . .
H1M1 H 0.4636 0.8650 0.4355 0.115 Uiso 1 1 calc R . .
H1M2 H 0.4249 0.8334 0.3410 0.115 Uiso 1 1 calc R . .
H1M3 H 0.5262 0.7738 0.3950 0.115 Uiso 1 1 calc R . .
O2M O 0.1820(3) 0.2460(3) 0.4332(2) 0.0417(10) Uani 1 1 d . . .
H2M H 0.2384 0.2143 0.4245 0.050 Uiso 1 1 d R A .
C2M C 0.0838(5) 0.1523(6) 0.4335(4) 0.0590(18) Uani 1 1 d . A .
H2M1 H 0.0061 0.1803 0.4232 0.088 Uiso 1 1 calc R . .
H2M2 H 0.1024 0.1259 0.4854 0.088 Uiso 1 1 calc R . .
H2M3 H 0.0766 0.0874 0.3922 0.088 Uiso 1 1 calc R . .
O3M O 0.6391(3) 0.8512(3) 0.5904(2) 0.0487(11) Uani 1 1 d . . .
H3M H 0.5750 0.8005 0.5829 0.073 Uiso 1 1 calc R . .
C3M C 0.6662(6) 0.9171(6) 0.6635(4) 0.0650(19) Uani 1 1 d . . .
H3M1 H 0.6962 0.8706 0.7048 0.097 Uiso 1 1 calc R . .
H3M2 H 0.5919 0.9421 0.6700 0.097 Uiso 1 1 calc R . .
H3M3 H 0.7298 0.9857 0.6678 0.097 Uiso 1 1 calc R . .
O4M O 0.3859(4) 0.3675(4) 0.0811(2) 0.0592(12) Uani 1 1 d . . .
H4M H 0.4293 0.4001 0.1267 0.089 Uiso 1 1 d R B .
C4M C 0.3011(12) 0.4265(11) 0.0533(7) 0.062(4) Uiso 0.559(15) 1 d P B 1
H4M1 H 0.3389 0.5091 0.0600 0.093 Uiso 0.559(15) 1 calc PR B 1
H4M2 H 0.2395 0.4174 0.0821 0.093 Uiso 0.559(15) 1 calc PR B 1
H4M3 H 0.2614 0.3974 -0.0032 0.093 Uiso 0.559(15) 1 calc PR B 1
C4MA C 0.3977(19) 0.4551(17) 0.0300(11) 0.087(7) Uiso 0.441(15) 1 d P B 2
H4M4 H 0.3454 0.4242 -0.0241 0.131 Uiso 0.441(15) 1 calc PR B 2
H4M5 H 0.4836 0.4753 0.0300 0.131 Uiso 0.441(15) 1 calc PR B 2
H4M6 H 0.3719 0.5249 0.0496 0.131 Uiso 0.441(15) 1 calc PR B 2
O5M O -0.0791(4) -0.0587(4) 0.0581(3) 0.0792(16) Uani 1 1 d . . .
H5M H -0.1452 -0.0875 0.0225 0.119 Uiso 1 1 d R . .
C5M C 0.0075(9) -0.1395(12) 0.0607(6) 0.151(5) Uani 1 1 d . . .
H5M1 H 0.0601 -0.1179 0.0272 0.226 Uiso 1 1 calc R . .
H5M2 H -0.0390 -0.2193 0.0411 0.226 Uiso 1 1 calc R . .
H5M3 H 0.0587 -0.1347 0.1154 0.226 Uiso 1 1 calc R . .
O6M O 0.9768(4) 0.6740(4) 0.3647(4) 0.0759(16) Uani 1 1 d . . .
H6M H 1.0157 0.6227 0.3549 0.114 Uiso 1 1 calc R . .
C6M C 1.0448(7) 0.7803(7) 0.3690(6) 0.105(3) Uani 1 1 d . . .
H6M1 H 0.9934 0.8391 0.3690 0.157 Uiso 1 1 calc R . .
H6M2 H 1.0770 0.7818 0.3232 0.157 Uiso 1 1 calc R . .
H6M3 H 1.1136 0.7974 0.4180 0.157 Uiso 1 1 calc R . .
O7M O 0.2815(4) 0.1453(4) 0.0717(3) 0.0706(14) Uani 1 1 d . . .
H7M H 0.3156 0.2149 0.0743 0.106 Uiso 1 1 calc R . .
C7M C 0.3619(7) 0.0893(8) 0.1265(5) 0.082(2) Uani 1 1 d . . .
H7M1 H 0.4324 0.0788 0.1075 0.123 Uiso 1 1 calc R . .
H7M2 H 0.3168 0.0132 0.1306 0.123 Uiso 1 1 calc R . .
H7M3 H 0.3911 0.1379 0.1788 0.123 Uiso 1 1 calc R . .

loop_
_atom_site_aniso_label
_atom_site_aniso_U_11
_atom_site_aniso_U_22
_atom_site_aniso_U_33
_atom_site_aniso_U_23
_atom_site_aniso_U_13
_atom_site_aniso_U_12
Mn1 0.0134(3) 0.0282(4) 0.0217(4) -0.0069(3) 0.0044(3) 0.0013(3)
Mn2 0.0188(3) 0.0375(5) 0.0206(4) -0.0077(3) 0.0067(3) 0.0010(3)
Mn3 0.0143(3) 0.0435(5) 0.0235(4) -0.0150(3) 0.0043(3) -0.0007(3)
O1 0.0151(13) 0.0272(18) 0.0214(16) -0.0041(14) 0.0053(12) -0.0006(13)
O11 0.0158(14) 0.0258(18) 0.0254(17) -0.0076(14) 0.0070(13) -0.0010(13)
O21 0.0126(14) 0.049(2) 0.0355(19) -0.0226(17) 0.0036(14) -0.0039(14)
N11 0.0168(18) 0.053(3) 0.036(2) -0.028(2) 0.0088(18) -0.0040(18)
N21 0.0134(16) 0.033(2) 0.024(2) -0.0092(18) 0.0032(15) 0.0012(16)
C11 0.020(2) 0.026(3) 0.038(3) -0.008(2) 0.004(2) 0.003(2)
C21 0.056(4) 0.042(4) 0.044(3) 0.000(3) 0.010(3) 0.024(3)
C31 0.088(5) 0.039(4) 0.076(5) 0.019(4) 0.023(4) 0.024(4)
C41 0.075(5) 0.029(4) 0.095(6) -0.013(4) 0.032(5) 0.014(3)
C51 0.062(4) 0.045(4) 0.060(4) -0.017(4) 0.028(4) 0.003(3)
C61 0.046(3) 0.031(3) 0.041(3) -0.015(3) 0.017(3) 0.001(2)
C71 0.017(2) 0.030(3) 0.022(2) -0.007(2) 0.0045(18) 0.0051(19)
C81 0.0151(19) 0.024(3) 0.028(2) -0.005(2) 0.0047(18) 0.0010(18)
O12 0.0282(17) 0.035(2) 0.0228(17) -0.0068(15) 0.0114(14) -0.0037(15)
O22 0.0174(14) 0.0262(18) 0.0178(15) -0.0023(13) 0.0057(12) 0.0010(13)
N12 0.0208(18) 0.033(2) 0.031(2) -0.0040(19) 0.0123(17) -0.0034(17)
N22 0.0234(18) 0.028(2) 0.0178(19) -0.0007(17) 0.0086(16) 0.0022(16)
C12 0.053(3) 0.030(3) 0.022(3) -0.004(2) 0.013(2) -0.005(3)
C22 0.087(5) 0.034(3) 0.030(3) 0.000(3) 0.016(3) -0.002(3)
C32 0.130(7) 0.039(4) 0.028(3) -0.006(3) 0.006(4) -0.010(4)
C42 0.167(9) 0.042(5) 0.028(4) -0.006(3) 0.026(5) -0.045(5)
C52 0.108(7) 0.062(5) 0.043(4) -0.004(4) 0.031(5) -0.033(5)
C62 0.073(4) 0.043(4) 0.040(3) -0.006(3) 0.029(3) -0.017(3)
C72 0.028(2) 0.033(3) 0.025(2) -0.006(2) 0.014(2) -0.005(2)
C82 0.025(2) 0.029(3) 0.022(2) 0.000(2) 0.0091(19) 0.004(2)
O13 0.0245(17) 0.067(3) 0.033(2) -0.0260(19) 0.0063(16) -0.0015(17)
O23 0.0196(16) 0.057(3) 0.037(2) -0.0206(19) 0.0136(15) -0.0045(16)
N13 0.036(3) 0.069(4) 0.056(3) -0.028(3) 0.018(2) -0.008(2)
N23 0.0178(19) 0.056(3) 0.034(2) -0.018(2) 0.0057(18) -0.0019(19)
C13 0.021(2) 0.063(4) 0.038(3) -0.010(3) 0.000(2) 0.004(3)
C23 0.061(4) 0.064(5) 0.037(3) 0.014(3) -0.001(3) 0.014(4)
C33 0.068(5) 0.099(6) 0.034(3) -0.012(4) 0.001(3) 0.030(4)
C43 0.051(4) 0.113(7) 0.045(4) -0.031(4) -0.014(3) 0.041(4)
C53 0.044(4) 0.100(6) 0.045(4) -0.025(4) -0.009(3) 0.018(4)
C63 0.036(3) 0.069(5) 0.050(4) -0.005(3) 0.007(3) 0.012(3)
C73 0.032(3) 0.048(4) 0.036(3) -0.005(3) 0.012(2) 0.005(2)
C83 0.032(3) 0.043(3) 0.035(3) -0.004(3) 0.009(2) 0.006(2)
O14 0.064(3) 0.080(4) 0.058(3) 0.015(3) 0.020(3) 0.028(3)
O24 0.063(3) 0.090(4) 0.056(3) 0.037(3) 0.030(2) 0.045(3)
C14 0.065(5) 0.087(6) 0.062(5) 0.026(4) 0.018(4) 0.023(4)
C141 0.065(5) 0.087(6) 0.062(5) 0.026(4) 0.018(4) 0.023(4)
O1M 0.041(2) 0.034(2) 0.034(2) 0.0023(18) 0.0089(17) 0.0079(17)
C1M 0.093(6) 0.065(5) 0.092(6) 0.026(5) 0.051(5) 0.023(5)
O2M 0.0284(18) 0.038(2) 0.053(2) -0.0161(19) 0.0204(18) -0.0105(16)
C2M 0.039(3) 0.051(4) 0.083(5) -0.001(4) 0.027(3) -0.012(3)
O3M 0.038(2) 0.037(2) 0.063(3) -0.014(2) 0.020(2) -0.0138(18)
C3M 0.044(4) 0.067(5) 0.070(5) -0.013(4) 0.012(3) -0.003(3)
O4M 0.064(3) 0.068(3) 0.033(2) -0.008(2) 0.003(2) 0.005(2)
O5M 0.047(3) 0.068(3) 0.102(4) -0.027(3) 0.011(3) -0.003(2)
C5M 0.090(8) 0.231(15) 0.098(8) 0.003(9) 0.020(7) -0.034(9)
O6M 0.051(3) 0.056(3) 0.149(5) 0.030(3) 0.067(3) 0.018(2)
C6M 0.045(4) 0.078(6) 0.175(10) -0.019(6) 0.027(6) -0.003(4)
O7M 0.058(3) 0.070(4) 0.067(3) -0.008(3) 0.006(3) -0.005(3)
C7M 0.062(5) 0.117(7) 0.070(5) 0.000(5) 0.021(4) 0.029(5)

loop_
_atom_type_symbol
_atom_type_description
_atom_type_scat_dispersion_real
_atom_type_scat_dispersion_imag
_atom_type_scat_source
C C 0.0033 0.0016 'International Tables Vol C Tables 4.2.6.8 and 6.1.1.4'
H H 0.0000 0.0000 'International Tables Vol C Tables 4.2.6.8 and 6.1.1.4'
N N 0.0061 0.0033 'International Tables Vol C Tables 4.2.6.8 and 6.1.1.4'
O O 0.0106 0.0060 'International Tables Vol C Tables 4.2.6.8 and 6.1.1.4'
Mn Mn 0.3368 0.7283 'International Tables Vol C Tables 4.2.6.8 and 6.1.1.4'

loop_
_geom_angle_atom_site_label_1
_geom_angle_atom_site_label_2
_geom_angle_atom_site_label_3
_geom_angle
_geom_angle_site_symmetry_1
_geom_angle_site_symmetry_3
O1 Mn1 O11 170.38(13) . .
O1 Mn1 N21 88.75(15) . .
O11 Mn1 N21 82.67(15) . .
O1 Mn1 O22 92.39(13) . .
O11 Mn1 O22 96.05(13) . .
N21 Mn1 O22 177.83(15) . .
O1 Mn1 O22 84.32(13) . 2_666
O11 Mn1 O22 91.98(13) . 2_666
N21 Mn1 O22 94.39(15) . 2_666
O22 Mn1 O22 83.89(13) . 2_666
O1 Mn1 Mn2 31.38(9) . .
O11 Mn1 Mn2 158.24(9) . .
N21 Mn1 Mn2 116.38(12) . .
O22 Mn1 Mn2 65.22(10) . .
O22 Mn1 Mn2 96.62(8) 2_666 .
O1 Mn2 O12 167.26(14) . .
O1 Mn2 O23 94.05(14) . .
O12 Mn2 O23 94.71(14) . .
O1 Mn2 N22 87.74(14) . .
O12 Mn2 N22 81.11(14) . .
O23 Mn2 N22 162.16(17) . .
O1 Mn2 O24 91.24(14) . .
O12 Mn2 O24 97.37(15) . .
O23 Mn2 O24 93.87(19) . .
N22 Mn2 O24 103.84(19) . .
O1 Mn2 Mn3 32.09(9) . .
O12 Mn2 Mn3 159.76(10) . .
O23 Mn2 Mn3 66.32(10) . .
N22 Mn2 Mn3 119.12(11) . .
O24 Mn2 Mn3 77.86(12) . .
O1 Mn2 Mn1 31.46(9) . .
O12 Mn2 Mn1 138.87(11) . .
O23 Mn2 Mn1 125.51(10) . .
N22 Mn2 Mn1 58.01(11) . .
O24 Mn2 Mn1 88.89(12) . .
Mn3 Mn2 Mn1 61.21(5) . .
O13 Mn3 O1 167.98(14) . .
O13 Mn3 O21 97.55(14) . .
O1 Mn3 O21 94.11(14) . .
O13 Mn3 N23 81.57(16) . .
O1 Mn3 N23 87.03(15) . .
O21 Mn3 N23 175.53(19) . .
O13 Mn3 O14 91.39(19) . .
O1 Mn3 O14 92.00(16) . .
O21 Mn3 O14 87.69(16) . .
N23 Mn3 O14 87.96(19) . .
O13 Mn3 O2M 86.53(17) . .
O1 Mn3 O2M 90.81(14) . .
O21 Mn3 O2M 88.77(15) . .
N23 Mn3 O2M 95.54(17) . .
O14 Mn3 O2M 175.62(14) . .
O13 Mn3 Mn2 138.39(11) . .
O1 Mn3 Mn2 31.86(9) . .
O21 Mn3 Mn2 122.05(11) . .
N23 Mn3 Mn2 57.93(13) . .
O14 Mn3 Mn2 79.01(12) . .
O2M Mn3 Mn2 105.07(9) . .
Mn2 O1 Mn1 117.16(15) . .
Mn2 O1 Mn3 116.04(16) . .
Mn1 O1 Mn3 119.63(15) . .
C71 O11 Mn1 116.7(2) . .
N21 O21 Mn3 112.5(2) . .
C81 N11 H11A 120.2 . .
C81 N11 H11B 122.6 . .
H11A N11 H11B 116.7 . .
C81 N21 O21 117.9(3) . .
C81 N21 Mn1 116.7(3) . .
O21 N21 Mn1 124.9(3) . .
C21 C11 C61 119.4(5) . .
C21 C11 C71 121.1(4) . .
C61 C11 C71 119.4(5) . .
C11 C21 C31 120.3(6) . .
C11 C21 H21 119.9 . .
C31 C21 H21 119.9 . .
C21 C31 C41 119.5(6) . .
C21 C31 H31 120.3 . .
C41 C31 H31 120.3 . .
C51 C41 C31 120.2(6) . .
C51 C41 H41 119.9 . .
C31 C41 H41 119.9 . .
C41 C51 C61 120.7(6) . .
C41 C51 H51 119.7 . .
C61 C51 H51 119.7 . .
C11 C61 C51 119.9(6) . .
C11 C61 H61 120.1 . .
C51 C61 H61 120.1 . .
O11 C71 C11 112.6(4) . .
O11 C71 C81 109.1(3) . .
C11 C71 C81 109.4(4) . .
O11 C71 H71 108.6 . .
C11 C71 H71 108.6 . .
C81 C71 H71 108.6 . .
N21 C81 N11 124.6(4) . .
N21 C81 C71 114.4(4) . .
N11 C81 C71 121.0(4) . .
C72 O12 Mn2 118.1(3) . .
N22 O22 Mn1 108.1(2) . .
N22 O22 Mn1 110.6(2) . 2_666
Mn1 O22 Mn1 96.11(13) . 2_666
C82 N12 H12A 136.0 . .
C82 N12 H12B 124.7 . .
H12A N12 H12B 97.0 . .
C82 N22 O22 116.7(4) . .
C82 N22 Mn2 118.4(3) . .
O22 N22 Mn2 124.3(2) . .
C62 C12 C22 118.7(6) . .
C62 C12 C72 121.8(5) . .
C22 C12 C72 119.4(5) . .
C12 C22 C32 120.4(7) . .
C12 C22 H22 119.8 . .
C32 C22 H22 119.8 . .
C42 C32 C22 118.8(8) . .
C42 C32 H32 120.6 . .
C22 C32 H32 120.6 . .
C52 C42 C32 120.8(7) . .
C52 C42 H42 119.6 . .
C32 C42 H42 119.6 . .
C42 C52 C62 120.0(7) . .
C42 C52 H52 120.0 . .
C62 C52 H52 120.0 . .
C12 C62 C52 121.2(7) . .
C12 C62 H62 119.4 . .
C52 C62 H62 119.4 . .
O12 C72 C12 113.3(4) . .
O12 C72 C82 109.0(3) . .
C12 C72 C82 111.2(4) . .
O12 C72 H72 107.7 . .
C12 C72 H72 107.7 . .
C82 C72 H72 107.7 . .
N22 C82 N12 124.6(4) . .
N22 C82 C72 112.4(4) . .
N12 C82 C72 122.9(4) . .
C73 O13 Mn3 118.3(3) . .
N23 O23 Mn2 109.0(3) . .
C83 N13 H13A 119.6 . .
C83 N13 H13B 111.4 . .
H13A N13 H13B 128.8 . .
C83 N23 O23 117.1(4) . .
C83 N23 Mn3 117.1(3) . .
O23 N23 Mn3 125.6(3) . .
C23 C13 C63 122.2(6) . .
C23 C13 C73 120.1(5) . .
C63 C13 C73 117.5(6) . .
C13 C23 C33 117.2(7) . .
C13 C23 H23 121.4 . .
C33 C23 H23 121.4 . .
C23 C33 C43 124.6(8) . .
C23 C33 H33 117.7 . .
C43 C33 H33 117.7 . .
C33 C43 C53 119.1(6) . .
C33 C43 H43 120.5 . .
C53 C43 H43 120.5 . .
C43 C53 C63 118.4(7) . .
C43 C53 H53 120.8 . .
C63 C53 H53 120.8 . .
C13 C63 C53 118.4(6) . .
C13 C63 H63 120.8 . .
C53 C63 H63 120.8 . .
O13 C73 C83 107.8(4) . .
O13 C73 C13 110.0(4) . .
C83 C73 C13 110.6(4) . .
O13 C73 H73 109.4 . .
C83 C73 H73 109.4 . .
C13 C73 H73 109.4 . .
N23 C83 N13 123.3(5) . .
N23 C83 C73 114.5(4) . .
N13 C83 C73 122.1(5) . .
C14 O14 Mn3 120.6(4) . .
C14 O24 Mn2 126.1(5) . .
O14 C14 O24 125.9(6) . .
O14 C14 C24 114.9(8) . .
O24 C14 C24 118.1(8) . .
H24A C241 H24B 109.5 . .
H24A C241 H24C 109.5 . .
H24B C241 H24C 109.5 . .
C1M O1M H1M 109.5 . .
O1M C1M H1M1 109.5 . .
O1M C1M H1M2 109.5 . .
H1M1 C1M H1M2 109.5 . .
O1M C1M H1M3 109.5 . .
H1M1 C1M H1M3 109.5 . .
H1M2 C1M H1M3 109.5 . .
C2M O2M Mn3 122.3(4) . .
C2M O2M H2M 106.3 . .
Mn3 O2M H2M 110.4 . .
O2M C2M H2M1 109.5 . .
O2M C2M H2M2 109.5 . .
H2M1 C2M H2M2 109.5 . .
O2M C2M H2M3 109.5 . .
H2M1 C2M H2M3 109.5 . .
H2M2 C2M H2M3 109.5 . .
C3M O3M H3M 109.5 . .
O3M C3M H3M1 109.5 . .
O3M C3M H3M2 109.5 . .
H3M1 C3M H3M2 109.5 . .
O3M C3M H3M3 109.5 . .
H3M1 C3M H3M3 109.5 . .
H3M2 C3M H3M3 109.5 . .
C4M O4M C4MA 55.6(9) . .
C4M O4M H4M 109.8 . .
C4MA O4M H4M 105.0 . .
O4M C4M H4M1 109.5 . .
O4M C4M H4M2 109.5 . .
O4M C4M H4M3 109.5 . .
O4M C4MA H4M4 109.5 . .
O4M C4MA H4M5 109.5 . .
H4M4 C4MA H4M5 109.5 . .
O4M C4MA H4M6 109.5 . .
H4M4 C4MA H4M6 109.5 . .
H4M5 C4MA H4M6 109.5 . .
C5M O5M H5M 109.1 . .
O5M C5M H5M1 109.5 . .
O5M C5M H5M2 109.5 . .
H5M1 C5M H5M2 109.5 . .
O5M C5M H5M3 109.5 . .
H5M1 C5M H5M3 109.5 . .
H5M2 C5M H5M3 109.5 . .
C6M O6M H6M 109.5 . .
O6M C6M H6M1 109.5 . .
O6M C6M H6M2 109.5 . .
H6M1 C6M H6M2 109.5 . .
O6M C6M H6M3 109.5 . .
H6M1 C6M H6M3 109.5 . .
H6M2 C6M H6M3 109.5 . .
C7M O7M H7M 109.5 . .
O7M C7M H7M1 109.5 . .
O7M C7M H7M2 109.5 . .
H7M1 C7M H7M2 109.5 . .
O7M C7M H7M3 109.5 . .
H7M1 C7M H7M3 109.5 . .
H7M2 C7M H7M3 109.5 . .

loop_
_geom_bond_atom_site_label_1
_geom_bond_atom_site_label_2
_geom_bond_distance
_geom_bond_site_symmetry_2
Mn1 O1 1.886(3) .
Mn1 O11 1.891(3) .
Mn1 N21 1.952(3) .
Mn1 O22 1.958(3) .
Mn1 O22 2.383(3) 2_666
Mn1 Mn2 3.2145(18) .
Mn2 O1 1.881(3) .
Mn2 O12 1.886(3) .
Mn2 O23 1.927(4) .
Mn2 N22 1.960(4) .
Mn2 O24 2.177(4) .
Mn2 Mn3 3.2019(15) .
Mn3 O13 1.885(4) .
Mn3 O1 1.894(3) .
Mn3 O21 1.947(3) .
Mn3 N23 1.963(4) .
Mn3 O14 2.274(5) .
Mn3 O2M 2.321(4) .
O11 C71 1.433(5) .
O21 N21 1.400(5) .
N11 C81 1.330(5) .
N11 H11A 0.8800 .
N11 H11B 0.8800 .
N21 C81 1.302(6) .
C11 C21 1.374(8) .
C11 C61 1.391(7) .
C11 C71 1.513(7) .
C21 C31 1.387(8) .
C21 H21 0.9500 .
C31 C41 1.409(10) .
C31 H31 0.9500 .
C41 C51 1.332(9) .
C41 H41 0.9500 .
C51 C61 1.401(8) .
C51 H51 0.9500 .
C61 H61 0.9500 .
C71 C81 1.525(6) .
C71 H71 1.0000 .
O12 C72 1.425(5) .
O22 N22 1.400(4) .
O22 Mn1 2.383(3) 2_666
N12 C82 1.325(6) .
N12 H12A 0.8800 .
N12 H12B 0.8800 .
N22 C82 1.316(5) .
C12 C62 1.374(8) .
C12 C22 1.383(8) .
C12 C72 1.506(7) .
C22 C32 1.410(9) .
C22 H22 0.9500 .
C32 C42 1.387(11) .
C32 H32 0.9500 .
C42 C52 1.350(12) .
C42 H42 0.9500 .
C52 C62 1.392(10) .
C52 H52 0.9500 .
C62 H62 0.9500 .
C72 C82 1.525(6) .
C72 H72 1.0000 .
O13 C73 1.434(6) .
O23 N23 1.399(5) .
N13 C83 1.344(7) .
N13 H13A 0.8800 .
N13 H13B 0.8800 .
N23 C83 1.307(6) .
C13 C23 1.346(9) .
C13 C63 1.409(8) .
C13 C73 1.552(7) .
C23 C33 1.358(8) .
C23 H23 0.9500 .
C33 C43 1.364(10) .
C33 H33 0.9500 .
C43 C53 1.377(10) .
C43 H43 0.9500 .
C53 C63 1.423(8) .
C53 H53 0.9500 .
C63 H63 0.9500 .
C73 C83 1.527(7) .
C73 H73 1.0000 .
O14 C14 1.283(8) .
O24 C14 1.315(8) .
C14 C24 1.578(17) .
C24 H24D 0.9800 .
C24 H24E 0.9800 .
C24 H24F 0.9800 .
C241 H24A 0.9800 .
C241 H24B 0.9800 .
C241 H24C 0.9800 .
O1M C1M 1.397(8) .
O1M H1M 0.8400 .
C1M H1M1 0.9800 .
C1M H1M2 0.9800 .
C1M H1M3 0.9800 .
O2M C2M 1.448(6) .
O2M H2M 0.8400 .
C2M H2M1 0.9800 .
C2M H2M2 0.9800 .
C2M H2M3 0.9800 .
O3M C3M 1.370(7) .
O3M H3M 0.8400 .
C3M H3M1 0.9800 .
C3M H3M2 0.9800 .
C3M H3M3 0.9800 .
O4M C4M 1.306(12) .
O4M C4MA 1.454(19) .
O4M H4M 0.8400 .
C4M H4M1 0.9800 .
C4M H4M2 0.9800 .
C4M H4M3 0.9800 .
C4MA H4M4 0.9800 .
C4MA H4M5 0.9800 .
C4MA H4M6 0.9800 .
O5M C5M 1.479(13) .
O5M H5M 0.8400 .
C5M H5M1 0.9800 .
C5M H5M2 0.9800 .
C5M H5M3 0.9800 .
O6M C6M 1.348(9) .
O6M H6M 0.8400 .
C6M H6M1 0.9800 .
C6M H6M2 0.9800 .
C6M H6M3 0.9800 .
O7M C7M 1.440(8) .
O7M H7M 0.8400 .
C7M H7M1 0.9800 .
C7M H7M2 0.9800 .
C7M H7M3 0.9800 .

loop_
_geom_hbond_atom_site_label_D
_geom_hbond_atom_site_label_H
_geom_hbond_atom_site_label_A
_geom_hbond_distance_DH
_geom_hbond_distance_HA
_geom_hbond_distance_DA
_geom_hbond_angle_DHA
_geom_hbond_site_symmetry_A
N11 H11A O21 0.88 2.07 2.808(5) 140.7 2_566
N11 H11B O13 0.88 2.01 2.751(5) 141.2 2_566
N12 H12B O2M 0.88 2.11 2.974(6) 168.6 2_666
N12 H12A O6M 0.88 2.07 2.873(5) 150.4 .
N13 H13B O7M 0.88 2.27 3.066(7) 149.7 .
N13 H13A O5M 0.88 2.15 2.938(7) 148.7 .
O1M H1M O24 0.84 1.94 2.752(6) 162.3 .
O2M H2M O3M 0.84 1.78 2.619(5) 178.0 2_666
O3M H3M O11 0.84 1.86 2.697(5) 175.4 .
O4M H4M O12 0.84 1.91 2.733(5) 167.3 .
O5M H5M O7M 0.84 1.93 2.760(7) 170.1 2
O6M H6M O14 0.84 2.11 2.877(6) 152.5 1_655
O6M H6M O21 0.84 2.60 3.213(6) 130.7 1_655
O7M H7M O4M 0.84 1.82 2.664(7) 178.2 .

loop_
_geom_torsion_atom_site_label_1
_geom_torsion_atom_site_label_2
_geom_torsion_atom_site_label_3
_geom_torsion_atom_site_label_4
_geom_torsion
_geom_torsion_site_symmetry_1
_geom_torsion_site_symmetry_4
O11 Mn1 Mn2 O1 -179.8(3) . .
N21 Mn1 Mn2 O1 -30.7(2) . .
O22 Mn1 Mn2 O1 147.7(2) . .
O22 Mn1 Mn2 O1 67.57(19) 2_666 .
O1 Mn1 Mn2 O12 -165.8(2) . .
O11 Mn1 Mn2 O12 14.3(3) . .
N21 Mn1 Mn2 O12 163.5(2) . .
O22 Mn1 Mn2 O12 -18.2(2) . .
O22 Mn1 Mn2 O12 -98.28(19) 2_666 .
O1 Mn1 Mn2 O23 0.2(2) . .
O11 Mn1 Mn2 O23 -179.6(3) . .
N21 Mn1 Mn2 O23 -30.5(2) . .
O22 Mn1 Mn2 O23 147.91(18) . .
O22 Mn1 Mn2 O23 67.79(17) 2_666 .
O1 Mn1 Mn2 N22 -158.7(2) . .
O11 Mn1 Mn2 N22 21.5(3) . .
N21 Mn1 Mn2 N22 170.61(19) . .
O22 Mn1 Mn2 N22 -11.02(17) . .
O22 Mn1 Mn2 N22 -91.14(15) 2_666 .
O1 Mn1 Mn2 O24 94.2(2) . .
O11 Mn1 Mn2 O24 -85.6(3) . .
N21 Mn1 Mn2 O24 63.50(19) . .
O22 Mn1 Mn2 O24 -118.12(17) . .
O22 Mn1 Mn2 O24 161.76(15) 2_666 .
O1 Mn1 Mn2 Mn3 17.45(18) . .
O11 Mn1 Mn2 Mn3 -162.4(3) . .
N21 Mn1 Mn2 Mn3 -13.24(14) . .
O22 Mn1 Mn2 Mn3 165.13(11) . .
O22 Mn1 Mn2 Mn3 85.01(8) 2_666 .
O1 Mn2 Mn3 O13 -168.1(3) . .
O12 Mn2 Mn3 O13 1.0(4) . .
O23 Mn2 Mn3 O13 -20.5(2) . .
N22 Mn2 Mn3 O13 178.5(2) . .
O24 Mn2 Mn3 O13 79.3(2) . .
Mn1 Mn2 Mn3 O13 174.7(2) . .
O12 Mn2 Mn3 O1 169.1(4) . .
O23 Mn2 Mn3 O1 147.6(2) . .
N22 Mn2 Mn3 O1 -13.4(2) . .
O24 Mn2 Mn3 O1 -112.6(2) . .
Mn1 Mn2 Mn3 O1 -17.13(18) . .
O1 Mn2 Mn3 O21 32.1(2) . .
O12 Mn2 Mn3 O21 -158.8(3) . .
O23 Mn2 Mn3 O21 179.71(19) . .
N22 Mn2 Mn3 O21 18.70(19) . .
O24 Mn2 Mn3 O21 -80.5(2) . .
Mn1 Mn2 Mn3 O21 14.97(14) . .
O1 Mn2 Mn3 N23 -153.2(3) . .
O12 Mn2 Mn3 N23 16.0(4) . .
O23 Mn2 Mn3 N23 -5.6(2) . .
N22 Mn2 Mn3 N23 -166.6(2) . .
O24 Mn2 Mn3 N23 94.2(2) . .
Mn1 Mn2 Mn3 N23 -170.30(17) . .
O1 Mn2 Mn3 O14 112.3(2) . .
O12 Mn2 Mn3 O14 -78.6(4) . .
O23 Mn2 Mn3 O14 -100.08(18) . .
N22 Mn2 Mn3 O14 98.91(18) . .
O24 Mn2 Mn3 O14 -0.31(18) . .
Mn1 Mn2 Mn3 O14 95.18(13) . .
O1 Mn2 Mn3 O2M -66.1(2) . .
O12 Mn2 Mn3 O2M 103.1(3) . .
O23 Mn2 Mn3 O2M 81.53(16) . .
N22 Mn2 Mn3 O2M -79.47(17) . .
O24 Mn2 Mn3 O2M -178.70(16) . .
Mn1 Mn2 Mn3 O2M -83.21(10) . .
O12 Mn2 O1 Mn1 46.8(7) . .
O23 Mn2 O1 Mn1 -179.82(18) . .
N22 Mn2 O1 Mn1 17.95(19) . .
O24 Mn2 O1 Mn1 -85.8(2) . .
Mn3 Mn2 O1 Mn1 -150.4(3) . .
O12 Mn2 O1 Mn3 -162.8(6) . .
O23 Mn2 O1 Mn3 -29.5(2) . .
N22 Mn2 O1 Mn3 168.32(19) . .
O24 Mn2 O1 Mn3 64.5(2) . .
Mn1 Mn2 O1 Mn3 150.4(3) . .
N21 Mn1 O1 Mn2 152.8(2) . .
O22 Mn1 O1 Mn2 -29.06(19) . .
O22 Mn1 O1 Mn2 -112.68(17) 2_666 .
N21 Mn1 O1 Mn3 3.5(2) . .
O22 Mn1 O1 Mn3 -178.32(18) . .
O22 Mn1 O1 Mn3 98.06(18) 2_666 .
Mn2 Mn1 O1 Mn3 -149.3(3) . .
O13 Mn3 O1 Mn2 41.0(9) . .
O21 Mn3 O1 Mn2 -153.16(19) . .
N23 Mn3 O1 Mn2 22.5(2) . .
O14 Mn3 O1 Mn2 -65.3(2) . .
O2M Mn3 O1 Mn2 118.02(18) . .
O13 Mn3 O1 Mn1 -169.5(7) . .
O21 Mn3 O1 Mn1 -3.6(2) . .
N23 Mn3 O1 Mn1 172.1(2) . .
O14 Mn3 O1 Mn1 84.3(2) . .
O2M Mn3 O1 Mn1 -92.39(19) . .
Mn2 Mn3 O1 Mn1 149.6(3) . .
N21 Mn1 O11 C71 3.8(3) . .
O22 Mn1 O11 C71 -174.4(3) . .
O22 Mn1 O11 C71 -90.4(3) 2_666 .
Mn2 Mn1 O11 C71 156.2(2) . .
O13 Mn3 O21 N21 178.8(3) . .
O1 Mn3 O21 N21 1.8(3) . .
O14 Mn3 O21 N21 -90.1(3) . .
O2M Mn3 O21 N21 92.5(3) . .
Mn2 Mn3 O21 N21 -14.6(3) . .
Mn3 O21 N21 C81 -171.4(3) . .
O1 Mn1 N21 C81 169.6(4) . .
O22 Mn1 N21 C81 85.3(4) 2_666 .
Mn2 Mn1 N21 C81 -175.0(3) . .
O1 Mn1 N21 O21 -2.3(4) . .
O11 Mn1 N21 O21 -178.0(4) . .
O22 Mn1 N21 O21 -86.6(4) 2_666 .
Mn2 Mn1 N21 O21 13.1(4) . .
C61 C11 C21 C31 -0.6(9) . .
C71 C11 C21 C31 176.8(5) . .
C11 C21 C31 C41 -0.5(10) . .
C21 C31 C41 C51 1.1(11) . .
C31 C41 C51 C61 -0.7(11) . .
C21 C11 C61 C51 1.1(8) . .
C71 C11 C61 C51 -176.4(5) . .
C41 C51 C61 C11 -0.4(9) . .
Mn1 O11 C71 C11 -123.0(3) . .
Mn1 O11 C71 C81 -1.4(5) . .
C21 C11 C71 O11 45.1(6) . .
C61 C11 C71 O11 -137.4(4) . .
C21 C11 C71 C81 -76.3(6) . .
C61 C11 C71 C81 101.1(5) . .
O21 N21 C81 N11 0.0(7) . .
Mn1 N21 C81 N11 -172.5(4) . .
O21 N21 C81 C71 179.3(4) . .
Mn1 N21 C81 C71 6.8(5) . .
O11 C71 C81 N21 -3.5(6) . .
C11 C71 C81 N21 120.0(4) . .
O11 C71 C81 N11 175.8(4) . .
C11 C71 C81 N11 -60.7(6) . .
O1 Mn2 O12 C72 -37.1(8) . .
O23 Mn2 O12 C72 -170.4(3) . .
N22 Mn2 O12 C72 -7.8(3) . .
O24 Mn2 O12 C72 95.1(3) . .
Mn3 Mn2 O12 C72 169.9(3) . .
Mn1 Mn2 O12 C72 -1.7(4) . .
O1 Mn1 O22 N22 30.0(3) . .
O11 Mn1 O22 N22 -154.6(3) . .
O22 Mn1 O22 N22 114.0(3) 2_666 .
Mn2 Mn1 O22 N22 13.8(2) . .
O1 Mn1 O22 Mn1 -84.03(13) . 2_666
O11 Mn1 O22 Mn1 91.35(13) . 2_666
O22 Mn1 O22 Mn1 -0.002(2) 2_666 2_666
Mn2 Mn1 O22 Mn1 -100.21(11) . 2_666
Mn1 O22 N22 C82 163.5(3) . .
Mn1 O22 N22 C82 -92.4(4) 2_666 .
Mn1 O22 N22 Mn2 -25.5(4) . .
Mn1 O22 N22 Mn2 78.6(3) 2_666 .
O1 Mn2 N22 C82 177.0(4) . .
O12 Mn2 N22 C82 3.2(3) . .
O23 Mn2 N22 C82 80.7(6) . .
O24 Mn2 N22 C82 -92.3(4) . .
Mn3 Mn2 N22 C82 -176.0(3) . .
Mn1 Mn2 N22 C82 -172.1(4) . .
O1 Mn2 N22 O22 6.1(3) . .
O12 Mn2 N22 O22 -167.7(3) . .
O23 Mn2 N22 O22 -90.1(5) . .
O24 Mn2 N22 O22 96.9(3) . .
Mn3 Mn2 N22 O22 13.2(4) . .
Mn1 Mn2 N22 O22 17.1(3) . .
C62 C12 C22 C32 2.3(8) . .
C72 C12 C22 C32 -178.5(5) . .
C12 C22 C32 C42 -0.9(9) . .
C22 C32 C42 C52 -1.3(10) . .
C32 C42 C52 C62 1.9(11) . .
C22 C12 C62 C52 -1.7(8) . .
C72 C12 C62 C52 179.2(5) . .
C42 C52 C62 C12 -0.4(10) . .
Mn2 O12 C72 C12 -114.0(4) . .
Mn2 O12 C72 C82 10.4(5) . .
C62 C12 C72 O12 -141.5(5) . .
C22 C12 C72 O12 39.4(6) . .
C62 C12 C72 C82 95.3(6) . .
C22 C12 C72 C82 -83.9(6) . .
O22 N22 C82 N12 -4.3(7) . .
Mn2 N22 C82 N12 -175.9(4) . .
O22 N22 C82 C72 173.3(4) . .
Mn2 N22 C82 C72 1.7(5) . .
O12 C72 C82 N22 -7.4(6) . .
C12 C72 C82 N22 118.2(5) . .
O12 C72 C82 N12 170.2(4) . .
C12 C72 C82 N12 -64.1(6) . .
O1 Mn3 O13 C73 -10.9(10) . .
O21 Mn3 O13 C73 -176.7(4) . .
N23 Mn3 O13 C73 7.7(4) . .
O14 Mn3 O13 C73 95.5(4) . .
O2M Mn3 O13 C73 -88.4(4) . .
Mn2 Mn3 O13 C73 20.5(5) . .
O1 Mn2 O23 N23 23.6(3) . .
O12 Mn2 O23 N23 -165.7(3) . .
N22 Mn2 O23 N23 118.8(5) . .
O24 Mn2 O23 N23 -67.9(3) . .
Mn3 Mn2 O23 N23 7.0(3) . .
Mn1 Mn2 O23 N23 23.5(4) . .
Mn2 O23 N23 C83 171.9(4) . .
Mn2 O23 N23 Mn3 -12.9(5) . .
O13 Mn3 N23 C83 -6.2(4) . .
O1 Mn3 N23 C83 170.0(4) . .
O14 Mn3 N23 C83 -97.9(4) . .
O2M Mn3 N23 C83 79.5(4) . .
Mn2 Mn3 N23 C83 -176.2(5) . .
O13 Mn3 N23 O23 178.7(5) . .
O1 Mn3 N23 O23 -5.2(4) . .
O14 Mn3 N23 O23 87.0(4) . .
O2M Mn3 N23 O23 -95.7(4) . .
Mn2 Mn3 N23 O23 8.6(3) . .
C63 C13 C23 C33 1.1(9) . .
C73 C13 C23 C33 -174.5(5) . .
C13 C23 C33 C43 1.3(11) . .
C23 C33 C43 C53 -2.5(12) . .
C33 C43 C53 C63 1.3(11) . .
C23 C13 C63 C53 -2.2(9) . .
C73 C13 C63 C53 173.5(5) . .
C43 C53 C63 C13 0.9(10) . .
Mn3 O13 C73 C83 -7.7(6) . .
Mn3 O13 C73 C13 -128.4(4) . .
C23 C13 C73 O13 24.1(7) . .
C63 C13 C73 O13 -151.7(5) . .
C23 C13 C73 C83 -94.9(6) . .
C63 C13 C73 C83 89.2(6) . .
O23 N23 C83 N13 -3.0(9) . .
Mn3 N23 C83 N13 -178.6(5) . .
O23 N23 C83 C73 179.0(4) . .
Mn3 N23 C83 C73 3.4(7) . .
O13 C73 C83 N23 2.5(7) . .
C13 C73 C83 N23 122.8(5) . .
O13 C73 C83 N13 -175.5(5) . .
C13 C73 C83 N13 -55.1(8) . .
O13 Mn3 O14 C14 -121.6(5) . .
O1 Mn3 O14 C14 46.9(5) . .
O21 Mn3 O14 C14 140.9(5) . .
N23 Mn3 O14 C14 -40.1(5) . .
Mn2 Mn3 O14 C14 17.6(5) . .
O1 Mn2 O24 C14 -46.9(6) . .
O12 Mn2 O24 C14 142.5(6) . .
O23 Mn2 O24 C14 47.3(6) . .
N22 Mn2 O24 C14 -134.9(6) . .
Mn3 Mn2 O24 C14 -17.5(5) . .
Mn1 Mn2 O24 C14 -78.3(6) . .
Mn3 O14 C14 O24 -39.7(10) . .
Mn3 O14 C14 C24 127.6(12) . .
Mn2 O24 C14 O14 41.2(11) . .
Mn2 O24 C14 C24 -125.8(12) . .
O13 Mn3 O2M C2M -5.6(4) . .
O1 Mn3 O2M C2M -173.8(4) . .
O21 Mn3 O2M C2M 92.1(4) . .
N23 Mn3 O2M C2M -86.7(4) . .
Mn2 Mn3 O2M C2M -145.0(4) . .
